data_1545107
loop_
_publ_author_name
'Borthakur, Rosmita'
'Kar, Sourav'
'Barik, Subrat Kumar'
'Bhattacharya, Somnath'
'Kundu, Gargi'
'Varghese, Babu'
'Ghosh, Sundargopal'

_publ_section_title
;
 Synthesis, Chemistry, and Electronic Structures of Group 9
 Metallaboranes.
;
_journal_issue 3
_journal_name_full 'Inorganic chemistry'
_journal_page_first 1524
_journal_page_last 1533
_journal_paper_doi 10.1021/acs.inorgchem.6b02626
_journal_volume 56
_journal_year 2017
_chemical_formula_sum 'C20 H38 B10 Ir2 O2'
_chemical_formula_weight 803.00
_space_group_crystal_system orthorhombic
_space_group_IT_number 62
_space_group_name_Hall '-P 2ac 2n'
_space_group_name_H-M_alt 'P n m a'
_symmetry_space_group_name_Hall '-P 2ac 2n'
_symmetry_space_group_name_H-M 'P n m a'
_atom_sites_solution_hydrogens geom
_audit_creation_method SHELXL-2014/7
_cell_angle_alpha 90
_cell_angle_beta 90
_cell_angle_gamma 90
_cell_formula_units_Z 4
_cell_length_a 16.6847(6)
_cell_length_b 14.6954(6)
_cell_length_c 10.9866(4)
_cell_measurement_reflns_used 9935
_cell_measurement_temperature 293(2)
_cell_measurement_theta_max 28.3
_cell_measurement_theta_min 2.2
_cell_volume 2693.79(18)
_computing_cell_refinement 'APEX2/SAINT (Bruker, 2004)'
_computing_data_collection 'APEX2 (Bruker, 2004)'
_computing_data_reduction 'SAINT/XPREP (Bruker, 2004)'
_computing_molecular_graphics 'ORTEP3 (Farrugia, 1997) and Mercury (Bruno et al., 2002)'
_computing_publication_material 'SHELXL-2014 (Sheldrick, 2014)'
_computing_structure_refinement 'SHELXL-2014 (Sheldrick, 2014)'
_computing_structure_solution 'SIR92 (Altornare et al., 1993)'
_diffrn_ambient_temperature 293(2)
_diffrn_measured_fraction_theta_full 1.000
_diffrn_measured_fraction_theta_max 1.000
_diffrn_measurement_device_type 'Bruker axs kappa apex2 CCD Diffractometer'
_diffrn_measurement_method '\w and \f scan'
_diffrn_radiation_type MoK\a
_diffrn_radiation_wavelength 0.71073
_diffrn_reflns_av_R_equivalents 0.0564
_diffrn_reflns_av_unetI/netI 0.0240
_diffrn_reflns_Laue_measured_fraction_full 1.000
_diffrn_reflns_Laue_measured_fraction_max 1.000
_diffrn_reflns_limit_h_max 21
_diffrn_reflns_limit_h_min -20
_diffrn_reflns_limit_k_max 18
_diffrn_reflns_limit_k_min -18
_diffrn_reflns_limit_l_max 14
_diffrn_reflns_limit_l_min -14
_diffrn_reflns_number 42066
_diffrn_reflns_point_group_measured_fraction_full 1.000
_diffrn_reflns_point_group_measured_fraction_max 1.000
_diffrn_reflns_theta_full 25.242
_diffrn_reflns_theta_max 26.999
_diffrn_reflns_theta_min 2.220
_diffrn_source 'Sealed tube'
_exptl_absorpt_coefficient_mu 9.887
_exptl_absorpt_correction_T_max 0.74
_exptl_absorpt_correction_T_min 0.56
_exptl_absorpt_correction_type multi-scan
_exptl_absorpt_process_details 'SADABS (Brucker, 1999)'
_exptl_crystal_colour red
_exptl_crystal_density_diffrn 1.980
_exptl_crystal_description block
_exptl_crystal_F_000 1512
_exptl_crystal_size_max 0.070
_exptl_crystal_size_mid 0.070
_exptl_crystal_size_min 0.040
_refine_diff_density_max 2.156
_refine_diff_density_min -1.453
_refine_diff_density_rms 0.213
_refine_ls_extinction_method none
_refine_ls_goodness_of_fit_ref 1.137
_refine_ls_hydrogen_treatment constr
_refine_ls_matrix_type full
_refine_ls_number_parameters 170
_refine_ls_number_reflns 3058
_refine_ls_number_restraints 72
_refine_ls_restrained_S_all 1.198
_refine_ls_R_factor_all 0.0477
_refine_ls_R_factor_gt 0.0346
_refine_ls_shift/su_max 0.001
_refine_ls_shift/su_mean 0.000
_refine_ls_structure_factor_coef Fsqd
_refine_ls_weighting_details 'w=1/[\s^2^(Fo^2^)+(0.0418P)^2^+19.3293P] where P=(Fo^2^+2Fc^2^)/3'
_refine_ls_weighting_scheme calc
_refine_ls_wR_factor_gt 0.0858
_refine_ls_wR_factor_ref 0.0962
_reflns_Friedel_coverage 0.000
_reflns_number_gt 2562
_reflns_number_total 3058
_reflns_threshold_expression 'I > 2\s(I)'
_cod_data_source_file ic6b02626_si_002.cif
_cod_data_source_block NEW
_cod_depositor_comments 'Adding full bibliography for 1545104--1545108.cif.'
_cod_database_code 1545107
_shelx_shelxl_version_number 2014/7
_shelx_space_group_comment
;
The symmetry employed for this shelxl refinement is uniquely defined
by the following loop, which should always be used as a source of
symmetry information in preference to the above space-group names.
They are only intended as comments.
;
_shelx_estimated_absorpt_t_min 0.544
_shelx_estimated_absorpt_t_max 0.693

loop_
_space_group_symop_operation_xyz
'x, y, z'
'-x+1/2, -y, z+1/2'
'-x, y+1/2, -z'
'x+1/2, -y+1/2, -z+1/2'
'-x, -y, -z'
'x-1/2, y, -z-1/2'
'x, -y-1/2, z'
'-x-1/2, y-1/2, z-1/2'

loop_
_atom_site_label
_atom_site_type_symbol
_atom_site_fract_x
_atom_site_fract_y
_atom_site_fract_z
_atom_site_U_iso_or_equiv
_atom_site_adp_type
_atom_site_occupancy
_atom_site_site_symmetry_order
_atom_site_calc_flag
_atom_site_refinement_flags_posn
_atom_site_refinement_flags_adp
_atom_site_refinement_flags_occupancy
_atom_site_disorder_assembly
_atom_site_disorder_group
C1 C 0.3378(7) 0.7500 0.1829(10) 0.052(3) Uani 1 2 d DS TU P . .
C2 C 0.3064(5) 0.6719(6) 0.2426(7) 0.048(2) Uani 1 1 d D U . . .
C3 C 0.2589(4) 0.7025(5) 0.3412(6) 0.0389(17) Uani 1 1 d D . . . .
C4 C 0.3818(10) 0.7500 0.0642(11) 0.092(6) Uani 1 2 d DS T P . .
H4A H 0.3967 0.6888 0.0435 0.138 Uiso 0.5 1 calc R U P . .
H4B H 0.3479 0.7744 0.0017 0.138 Uiso 0.5 1 calc R U P . .
H4C H 0.4292 0.7868 0.0713 0.138 Uiso 0.5 1 calc R U P . .
C5 C 0.3180(7) 0.5748(7) 0.2007(10) 0.085(4) Uani 1 1 d D . . . .
H5A H 0.3533 0.5738 0.1318 0.127 Uiso 1 1 calc R U . . .
H5B H 0.3409 0.5396 0.2656 0.127 Uiso 1 1 calc R U . . .
H5C H 0.2671 0.5494 0.1782 0.127 Uiso 1 1 calc R U . . .
C6 C 0.2069(5) 0.6425(7) 0.4169(9) 0.066(3) Uani 1 1 d D . . . .
H6A H 0.2189 0.5799 0.3994 0.099 Uiso 1 1 calc R U . . .
H6B H 0.2167 0.6544 0.5015 0.099 Uiso 1 1 calc R U . . .
H6C H 0.1517 0.6544 0.3985 0.099 Uiso 1 1 calc R U . . .
C7 C 0.3535(6) 0.7955(5) 0.7516(8) 0.071(3) Uani 1 1 d D U . . .
C8 C 0.4255(7) 0.8266(7) 0.7810(8) 0.079(3) Uani 1 1 d D U . . .
C9 C 0.4774(8) 0.7500 0.8014(14) 0.085(4) Uani 1 2 d DS TU P . .
C10 C 0.2798(8) 0.8564(6) 0.7397(17) 0.186(9) Uani 1 1 d D U . . .
H10A H 0.2342 0.8200 0.7178 0.279 Uiso 1 1 calc R U . . .
H10B H 0.2697 0.8861 0.8160 0.279 Uiso 1 1 calc R U . . .
H10C H 0.2891 0.9013 0.6778 0.279 Uiso 1 1 calc R U . . .
C11 C 0.4519(9) 0.9227(10) 0.8075(17) 0.207(10) Uani 1 1 d D U . . .
H11A H 0.5082 0.9232 0.8260 0.310 Uiso 1 1 calc R U . . .
H11B H 0.4421 0.9602 0.7375 0.310 Uiso 1 1 calc R U . . .
H11C H 0.4224 0.9459 0.8757 0.310 Uiso 1 1 calc R U . . .
C12 C 0.5596(14) 0.7500 0.853(3) 0.232(18) Uani 1 2 d DS TU P . .
H12A H 0.5796 0.6888 0.8560 0.348 Uiso 0.5 1 calc R U P . .
H12B H 0.5940 0.7865 0.8030 0.348 Uiso 0.5 1 calc R U P . .
H12C H 0.5582 0.7747 0.9340 0.348 Uiso 0.5 1 calc R U P . .
B1 B 0.5169(10) 0.7500 0.296(2) 0.036(4) Uani 0.80(5) 2 d S T P A 1
H1 H 0.5246 0.7500 0.1961 0.043 Uiso 0.80(5) 2 calc R U P A 1
B1' B 0.508(5) 0.7500 0.342(8) 0.036(4) Uani 0.20(5) 2 d S T P A 2
H1' H 0.5039 0.7500 0.2424 0.043 Uiso 0.20(5) 2 calc R U P A 2
B2 B 0.4875(6) 0.6446(7) 0.3647(9) 0.046(2) Uani 1 1 d . . . . .
H2 H 0.4846 0.5863 0.3021 0.056 Uiso 1 1 calc R U . A 1
B3 B 0.4172(5) 0.6384(6) 0.4857(7) 0.0303(17) Uani 1 1 d . . . . .
B4 B 0.5221(5) 0.6442(7) 0.5148(9) 0.044(2) Uani 1 1 d . . . . .
H4 H 0.5453 0.5855 0.5661 0.053 Uiso 1 1 calc R U . A .
B5 B 0.5715(7) 0.7500 0.5395(14) 0.046(3) Uani 1 2 d S T P A .
H5 H 0.6180 0.7500 0.6105 0.055 Uiso 1 2 calc R U P . .
B6 B 0.5812(6) 0.6905(9) 0.3998(10) 0.057(3) Uani 1 1 d . . . . .
H6 H 0.6363 0.6555 0.3713 0.068 Uiso 1 1 calc R U . A 1
O1 O 0.3694(3) 0.5649(4) 0.5110(5) 0.0434(13) Uani 1 1 d . . . . .
Ir1 Ir 0.38800(2) 0.7500 0.36739(3) 0.02915(12) Uani 1 2 d S T P A .
Ir2 Ir 0.44444(2) 0.7500 0.60917(3) 0.02752(12) Uani 1 2 d S T P A .

loop_
_atom_site_aniso_label
_atom_site_aniso_U_11
_atom_site_aniso_U_22
_atom_site_aniso_U_33
_atom_site_aniso_U_23
_atom_site_aniso_U_13
_atom_site_aniso_U_12
C1 0.046(7) 0.070(8) 0.041(6) 0.000 0.003(6) 0.000
C2 0.047(5) 0.053(5) 0.042(4) -0.014(4) -0.009(4) -0.007(4)
C3 0.031(4) 0.050(4) 0.036(4) -0.003(3) -0.007(3) -0.007(3)
C4 0.085(12) 0.16(2) 0.028(7) 0.000 0.010(7) 0.000
C5 0.093(9) 0.060(7) 0.101(9) -0.041(7) -0.016(7) 0.005(7)
C6 0.041(5) 0.079(7) 0.077(6) 0.019(6) -0.006(5) -0.023(5)
C7 0.083(6) 0.097(7) 0.032(4) 0.008(4) 0.021(4) 0.032(6)
C8 0.130(8) 0.067(6) 0.040(4) -0.022(4) 0.035(5) -0.039(6)
C9 0.046(7) 0.159(11) 0.049(7) 0.000 0.014(6) 0.000
C10 0.174(14) 0.249(17) 0.135(12) 0.038(13) 0.057(11) 0.134(13)
C11 0.33(2) 0.147(14) 0.140(14) -0.041(12) 0.067(14) -0.096(15)
C12 0.19(2) 0.32(3) 0.19(2) 0.000 0.017(17) 0.000
B1 0.030(8) 0.054(9) 0.025(11) 0.000 0.018(7) 0.000
B1' 0.030(8) 0.054(9) 0.025(11) 0.000 0.018(7) 0.000
B2 0.044(5) 0.050(6) 0.044(5) -0.010(4) 0.009(4) 0.012(5)
B3 0.033(4) 0.025(4) 0.033(4) -0.002(3) 0.005(3) 0.009(3)
B4 0.036(5) 0.052(6) 0.043(5) 0.000(4) 0.004(4) 0.021(4)
B5 0.021(6) 0.062(9) 0.054(8) 0.000 0.005(5) 0.000
B6 0.028(5) 0.082(8) 0.061(6) -0.002(6) 0.020(5) 0.008(5)
O1 0.049(3) 0.033(3) 0.048(3) 0.000(2) 0.005(3) -0.001(2)
Ir1 0.0289(2) 0.0313(2) 0.0273(2) 0.000 0.00479(15) 0.000
Ir2 0.0228(2) 0.0298(2) 0.0300(2) 0.000 0.00161(14) 0.000

loop_
_atom_type_symbol
_atom_type_description
_atom_type_scat_dispersion_real
_atom_type_scat_dispersion_imag
_atom_type_scat_source
C C 0.0033 0.0016 'International Tables Vol C Tables 4.2.6.8 and 6.1.1.4'
H H 0.0000 0.0000 'International Tables Vol C Tables 4.2.6.8 and 6.1.1.4'
B B 0.0013 0.0007 'International Tables Vol C Tables 4.2.6.8 and 6.1.1.4'
O O 0.0106 0.0060 'International Tables Vol C Tables 4.2.6.8 and 6.1.1.4'
Ir Ir -1.4442 7.9887 'International Tables Vol C Tables 4.2.6.8 and 6.1.1.4'

loop_
_geom_angle_atom_site_label_1
_geom_angle_atom_site_label_2
_geom_angle_atom_site_label_3
_geom_angle
_geom_angle_site_symmetry_1
_geom_angle_site_symmetry_3
C2 C1 C2 107.7(9) 7_575 .
C2 C1 C4 125.6(5) 7_575 .
C2 C1 C4 125.6(5) . .
C2 C1 Ir1 73.4(6) 7_575 .
C2 C1 Ir1 73.4(6) . .
C4 C1 Ir1 128.1(10) . .
C3 C2 C1 107.7(7) . .
C3 C2 C5 127.1(8) . .
C1 C2 C5 125.1(7) . .
C3 C2 Ir1 73.2(4) . .
C1 C2 Ir1 69.3(6) . .
C5 C2 Ir1 126.2(7) . .
C3 C3 C2 108.5(5) 7_575 .
C3 C3 C6 126.3(5) 7_575 .
C2 C3 C6 124.4(8) . .
C3 C3 Ir1 72.2(2) 7_575 .
C2 C3 Ir1 70.4(4) . .
C6 C3 Ir1 131.3(6) . .
C1 C4 H4A 109.5 . .
C1 C4 H4B 109.5 . .
H4A C4 H4B 109.5 . .
C1 C4 H4C 109.5 . .
H4A C4 H4C 109.5 . .
H4B C4 H4C 109.5 . .
C2 C5 H5A 109.5 . .
C2 C5 H5B 109.5 . .
H5A C5 H5B 109.5 . .
C2 C5 H5C 109.5 . .
H5A C5 H5C 109.5 . .
H5B C5 H5C 109.5 . .
C3 C6 H6A 109.5 . .
C3 C6 H6B 109.5 . .
H6A C6 H6B 109.5 . .
C3 C6 H6C 109.5 . .
H6A C6 H6C 109.5 . .
H6B C6 H6C 109.5 . .
C8 C7 C7 110.2(6) . 7_575
C8 C7 C10 123.3(9) . .
C7 C7 C10 125.9(5) 7_575 .
C8 C7 Ir2 70.4(5) . .
C7 C7 Ir2 72.9(2) 7_575 .
C10 C7 Ir2 130.5(8) . .
C7 C8 C9 108.3(9) . .
C7 C8 C11 129.4(11) . .
C9 C8 C11 121.9(10) . .
C7 C8 Ir2 75.3(5) . .
C9 C8 Ir2 69.5(7) . .
C11 C8 Ir2 126.7(10) . .
C8 C9 C8 103.1(11) . 7_575
C8 C9 C12 128.0(6) . .
C8 C9 C12 128.0(6) 7_575 .
C8 C9 Ir2 72.4(7) . .
C8 C9 Ir2 72.4(7) 7_575 .
C12 C9 Ir2 127.1(16) . .
C7 C10 H10A 109.5 . .
C7 C10 H10B 109.5 . .
H10A C10 H10B 109.5 . .
C7 C10 H10C 109.5 . .
H10A C10 H10C 109.5 . .
H10B C10 H10C 109.5 . .
C8 C11 H11A 109.5 . .
C8 C11 H11B 109.5 . .
H11A C11 H11B 109.5 . .
C8 C11 H11C 109.5 . .
H11A C11 H11C 109.5 . .
H11B C11 H11C 109.5 . .
C9 C12 H12A 109.5 . .
C9 C12 H12B 109.5 . .
H12A C12 H12B 109.5 . .
C9 C12 H12C 109.5 . .
H12A C12 H12C 109.5 . .
H12B C12 H12C 109.5 . .
B2 B1 B2 119.4(14) 7_575 .
B2 B1 B6 58.2(7) 7_575 7_575
B2 B1 B6 108.2(12) . 7_575
B2 B1 B6 108.2(12) 7_575 .
B2 B1 B6 58.2(7) . .
B6 B1 B6 58.2(10) 7_575 .
B2 B1 Ir1 66.3(6) 7_575 .
B2 B1 Ir1 66.3(6) . .
B6 B1 Ir1 109.9(10) 7_575 .
B6 B1 Ir1 109.9(10) . .
B2 B1 H1 116.9 7_575 .
B2 B1 H1 116.9 . .
B6 B1 H1 124.3 7_575 .
B6 B1 H1 124.3 . .
Ir1 B1 H1 116.9 . .
B2 B1' B2 149(6) 7_575 .
B2 B1' B6 65.4(17) 7_575 7_575
B2 B1' B6 128(5) . 7_575
B2 B1' B6 128(5) 7_575 .
B2 B1' B6 65.4(17) . .
B6 B1' B6 65(3) 7_575 .
B2 B1' Ir1 77(3) 7_575 .
B2 B1' Ir1 77(3) . .
B6 B1' Ir1 134(4) 7_575 .
B6 B1' Ir1 134(4) . .
B2 B1' H1' 98.0 7_575 .
B2 B1' H1' 98.0 . .
B6 B1' H1' 115.8 7_575 .
B6 B1' H1' 115.8 . .
Ir1 B1' H1' 94.2 . .
B1' B2 B6 58(3) . .
B1' B2 B4 94(3) . .
B6 B2 B4 59.8(6) . .
B1' B2 B3 108(3) . .
B6 B2 B3 116.5(7) . .
B4 B2 B3 60.7(5) . .
B6 B2 B1 61.0(8) . .
B4 B2 B1 108.2(10) . .
B3 B2 B1 122.9(9) . .
B1' B2 Ir1 60(3) . .
B6 B2 Ir1 112.8(7) . .
B4 B2 Ir1 103.4(5) . .
B3 B2 Ir1 62.8(4) . .
B1 B2 Ir1 67.4(6) . .
B6 B2 H2 118.6 . .
B4 B2 H2 127.0 . .
B3 B2 H2 113.5 . .
B1 B2 H2 114.9 . .
Ir1 B2 H2 120.5 . .
O1 B3 B2 125.3(7) . .
O1 B3 B4 125.0(7) . .
B2 B3 B4 58.9(5) . .
O1 B3 Ir1 126.3(5) . .
B2 B3 Ir1 70.0(4) . .
B4 B3 Ir1 107.1(5) . .
O1 B3 Ir2 126.0(5) . .
B2 B3 Ir2 106.9(5) . .
B4 B3 Ir2 69.3(4) . .
Ir1 B3 Ir2 81.3(3) . .
B6 B4 B2 60.0(6) . .
B6 B4 B5 60.5(7) . .
B2 B4 B5 107.1(8) . .
B6 B4 B3 116.4(7) . .
B2 B4 B3 60.4(5) . .
B5 B4 B3 121.6(7) . .
B6 B4 Ir2 112.7(7) . .
B2 B4 Ir2 103.9(5) . .
B5 B4 Ir2 66.3(5) . .
B3 B4 Ir2 63.6(4) . .
B6 B4 H4 118.6 . .
B2 B4 H4 127.0 . .
B5 B4 H4 116.4 . .
B3 B4 H4 113.6 . .
Ir2 B4 H4 120.2 . .
B6 B5 B6 59.1(10) . 7_575
B6 B5 B4 58.7(5) . .
B6 B5 B4 109.9(9) 7_575 .
B6 B5 B4 109.9(9) . 7_575
B6 B5 B4 58.7(5) 7_575 7_575
B4 B5 B4 121.7(9) . 7_575
B6 B5 Ir2 112.3(7) . .
B6 B5 Ir2 112.3(7) 7_575 .
B4 B5 Ir2 67.4(5) . .
B4 B5 Ir2 67.4(5) 7_575 .
B6 B5 H5 123.3 . .
B6 B5 H5 123.3 7_575 .
B4 B5 H5 115.7 . .
B4 B5 H5 115.7 7_575 .
Ir2 B5 H5 115.0 . .
B1' B6 B4 94(3) . .
B1' B6 B2 56.7(18) . .
B4 B6 B2 60.2(6) . .
B1' B6 B6 57.5(17) . 7_575
B4 B6 B6 113.0(5) . 7_575
B2 B6 B6 112.7(5) . 7_575
B1' B6 B5 90(3) . .
B4 B6 B5 60.9(5) . .
B2 B6 B5 107.5(7) . .
B6 B6 B5 60.5(5) 7_575 .
B4 B6 B1 108.4(8) . .
B2 B6 B1 60.8(6) . .
B6 B6 B1 60.9(5) 7_575 .
B5 B6 B1 104.9(9) . .
B4 B6 H6 119.8 . .
B2 B6 H6 120.4 . .
B6 B6 H6 117.9 7_575 .
B5 B6 H6 123.6 . .
B1 B6 H6 123.1 . .
B1' Ir1 B3 81.8(17) . .
B1' Ir1 B3 81.8(17) . 7_575
B3 Ir1 B3 99.5(4) . 7_575
B1' Ir1 C1 105(3) . .
B3 Ir1 C1 130.2(2) . .
B3 Ir1 C1 130.2(2) 7_575 .
B1' Ir1 C2 121(2) . 7_575
B3 Ir1 C2 153.7(3) . 7_575
B3 Ir1 C2 96.7(3) 7_575 7_575
C1 Ir1 C2 37.3(2) . 7_575
B1' Ir1 C2 121(2) . .
B3 Ir1 C2 96.7(3) . .
B3 Ir1 C2 153.7(3) 7_575 .
C1 Ir1 C2 37.3(2) . .
C2 Ir1 C2 61.4(4) 7_575 .
B1' Ir1 B2 43.4(4) . 7_575
B3 Ir1 B2 111.3(3) . 7_575
B3 Ir1 B2 47.3(3) 7_575 7_575
C1 Ir1 B2 105.5(3) . 7_575
C2 Ir1 B2 95.0(3) 7_575 7_575
C2 Ir1 B2 141.5(3) . 7_575
B1' Ir1 B2 43.4(4) . .
B3 Ir1 B2 47.3(3) . .
B3 Ir1 B2 111.3(3) 7_575 .
C1 Ir1 B2 105.5(3) . .
C2 Ir1 B2 141.5(3) 7_575 .
C2 Ir1 B2 95.0(3) . .
B2 Ir1 B2 86.0(6) 7_575 .
B1' Ir1 C3 156.6(17) . .
B3 Ir1 C3 93.2(3) . .
B3 Ir1 C3 121.6(3) 7_575 .
C1 Ir1 C3 61.5(3) . .
C2 Ir1 C3 60.5(3) 7_575 .
C2 Ir1 C3 36.4(3) . .
B2 Ir1 C3 153.8(3) 7_575 .
B2 Ir1 C3 118.7(3) . .
B1' Ir1 C3 156.6(17) . 7_575
B3 Ir1 C3 121.6(3) . 7_575
B3 Ir1 C3 93.2(3) 7_575 7_575
C1 Ir1 C3 61.5(3) . 7_575
C2 Ir1 C3 36.4(3) 7_575 7_575
C2 Ir1 C3 60.5(3) . 7_575
B2 Ir1 C3 118.7(3) 7_575 7_575
B2 Ir1 C3 153.8(3) . 7_575
C3 Ir1 C3 35.6(4) . 7_575
B3 Ir1 B1 89.8(4) . .
B3 Ir1 B1 89.8(4) 7_575 .
C1 Ir1 B1 92.3(6) . .
C2 Ir1 B1 111.0(5) 7_575 .
C2 Ir1 B1 111.0(5) . .
B2 Ir1 B1 46.3(3) 7_575 .
B2 Ir1 B1 46.3(3) . .
C3 Ir1 B1 147.4(5) . .
C3 Ir1 B1 147.4(5) 7_575 .
B1' Ir1 Ir2 78(3) . .
B3 Ir1 Ir2 49.8(2) . .
B3 Ir1 Ir2 49.8(2) 7_575 .
C1 Ir1 Ir2 177.1(3) . .
C2 Ir1 Ir2 141.0(2) 7_575 .
C2 Ir1 Ir2 141.0(2) . .
B2 Ir1 Ir2 76.6(2) 7_575 .
B2 Ir1 Ir2 76.6(2) . .
C3 Ir1 Ir2 115.72(18) . .
C3 Ir1 Ir2 115.72(18) 7_575 .
B1 Ir1 Ir2 90.7(6) . .
B3 Ir2 B3 97.8(4) . 7_575
B3 Ir2 C9 131.0(2) . .
B3 Ir2 C9 131.0(2) 7_575 .
B3 Ir2 C8 96.8(4) . 7_575
B3 Ir2 C8 151.9(3) 7_575 7_575
C9 Ir2 C8 38.1(3) . 7_575
B3 Ir2 C8 151.9(3) . .
B3 Ir2 C8 96.8(4) 7_575 .
C9 Ir2 C8 38.1(3) . .
C8 Ir2 C8 60.9(5) 7_575 .
B3 Ir2 B5 89.1(3) . .
B3 Ir2 B5 89.1(3) 7_575 .
C9 Ir2 B5 95.3(5) . .
C8 Ir2 B5 115.0(4) 7_575 .
C8 Ir2 B5 115.0(5) . .
B3 Ir2 B4 47.1(3) . .
B3 Ir2 B4 110.5(3) 7_575 .
C9 Ir2 B4 107.3(3) . .
C8 Ir2 B4 97.0(4) 7_575 .
C8 Ir2 B4 144.6(4) . .
B5 Ir2 B4 46.3(3) . .
B3 Ir2 B4 110.5(3) . 7_575
B3 Ir2 B4 47.1(3) 7_575 7_575
C9 Ir2 B4 107.3(3) . 7_575
C8 Ir2 B4 144.6(4) 7_575 7_575
C8 Ir2 B4 97.0(4) . 7_575
B5 Ir2 B4 46.3(3) . 7_575
B4 Ir2 B4 86.3(5) . 7_575
B3 Ir2 C7 120.7(3) . .
B3 Ir2 C7 93.9(3) 7_575 .
C9 Ir2 C7 60.2(4) . .
C8 Ir2 C7 58.0(3) 7_575 .
C8 Ir2 C7 34.2(3) . .
B5 Ir2 C7 149.2(4) . .
B4 Ir2 C7 153.2(3) . .
B4 Ir2 C7 119.4(3) 7_575 .
B3 Ir2 C7 93.9(3) . 7_575
B3 Ir2 C7 120.7(3) 7_575 7_575
C9 Ir2 C7 60.2(4) . 7_575
C8 Ir2 C7 34.2(3) 7_575 7_575
C8 Ir2 C7 58.0(3) . 7_575
B5 Ir2 C7 149.2(4) . 7_575
B4 Ir2 C7 119.4(3) . 7_575
B4 Ir2 C7 153.2(3) 7_575 7_575
C7 Ir2 C7 34.1(4) . 7_575
B3 Ir2 Ir1 48.9(2) . .
B3 Ir2 Ir1 48.9(2) 7_575 .
C9 Ir2 Ir1 175.1(3) . .
C8 Ir2 Ir1 138.9(3) 7_575 .
C8 Ir2 Ir1 138.9(3) . .
B5 Ir2 Ir1 89.7(4) . .
B4 Ir2 Ir1 76.2(2) . .
B4 Ir2 Ir1 76.2(2) 7_575 .
C7 Ir2 Ir1 115.1(2) . .
C7 Ir2 Ir1 115.1(2) 7_575 .

loop_
_geom_bond_atom_site_label_1
_geom_bond_atom_site_label_2
_geom_bond_distance
_geom_bond_site_symmetry_2
C1 C2 1.421(9) 7_575
C1 C2 1.421(9) .
C1 C4 1.497(13) .
C1 Ir1 2.193(12) .
C2 C3 1.416(10) .
C2 C5 1.512(11) .
C2 Ir1 2.247(8) .
C3 C3 1.397(16) 7_575
C3 C6 1.490(10) .
C3 Ir1 2.283(7) .
C4 H4A 0.9600 .
C4 H4B 0.9600 .
C4 H4C 0.9600 .
C5 H5A 0.9600 .
C5 H5B 0.9600 .
C5 H5C 0.9600 .
C6 H6A 0.9600 .
C6 H6B 0.9600 .
C6 H6C 0.9600 .
C7 C8 1.325(12) .
C7 C7 1.337(15) 7_575
C7 C10 1.527(13) .
C7 Ir2 2.280(8) .
C8 C9 1.437(12) .
C8 C11 1.508(15) .
C8 Ir2 2.220(9) .
C9 C8 1.437(12) 7_575
C9 C12 1.485(18) .
C9 Ir2 2.182(15) .
C10 H10A 0.9600 .
C10 H10B 0.9600 .
C10 H10C 0.9600 .
C11 H11A 0.9600 .
C11 H11B 0.9600 .
C11 H11C 0.9600 .
C12 H12A 0.9600 .
C12 H12B 0.9600 .
C12 H12C 0.9600 .
B1 B2 1.793(16) 7_575
B1 B2 1.793(16) .
B1 B6 1.80(2) 7_575
B1 B6 1.80(2) .
B1 Ir1 2.291(19) .
B1 H1 1.1000 .
B1' B2 1.61(2) 7_575
B1' B2 1.61(2) .
B1' B6 1.63(7) 7_575
B1' B6 1.63(7) .
B1' Ir1 2.02(8) .
B1' H1' 1.1000 .
B2 B6 1.746(15) .
B2 B4 1.748(13) .
B2 B3 1.775(12) .
B2 Ir1 2.270(10) .
B2 H2 1.1000 .
B3 O1 1.371(10) .
B3 B4 1.781(12) .
B3 Ir1 2.149(8) .
B3 Ir2 2.177(8) .
B4 B6 1.741(14) .
B4 B5 1.780(12) .
B4 Ir2 2.274(9) .
B4 H4 1.1000 .
B5 B6 1.773(17) .
B5 B6 1.773(17) 7_575
B5 B4 1.780(12) 7_575
B5 Ir2 2.254(12) .
B5 H5 1.1000 .
B6 B6 1.75(3) 7_575
B6 H6 1.1000 .
Ir1 B3 2.149(8) 7_575
Ir1 C2 2.247(8) 7_575
Ir1 B2 2.270(10) 7_575
Ir1 C3 2.283(7) 7_575
Ir1 Ir2 2.8183(5) .
Ir2 B3 2.177(8) 7_575
Ir2 C8 2.220(9) 7_575
Ir2 B4 2.274(9) 7_575
Ir2 C7 2.280(8) 7_575

loop_
_geom_torsion_atom_site_label_1
_geom_torsion_atom_site_label_2
_geom_torsion_atom_site_label_3
_geom_torsion_atom_site_label_4
_geom_torsion
_geom_torsion_site_symmetry_1
_geom_torsion_site_symmetry_4
C2 C1 C2 C3 -2.4(13) 7_575 .
C4 C1 C2 C3 -171.1(12) . .
Ir1 C1 C2 C3 63.6(6) . .
C2 C1 C2 C5 173.7(7) 7_575 .
C4 C1 C2 C5 5.0(19) . .
Ir1 C1 C2 C5 -120.4(10) . .
C2 C1 C2 Ir1 -65.9(8) 7_575 .
C4 C1 C2 Ir1 125.4(14) . .
C1 C2 C3 C3 1.5(8) . 7_575
C5 C2 C3 C3 -174.5(8) . 7_575
Ir1 C2 C3 C3 62.5(2) . 7_575
C1 C2 C3 C6 171.7(9) . .
C5 C2 C3 C6 -4.2(14) . .
Ir1 C2 C3 C6 -127.2(8) . .
C1 C2 C3 Ir1 -61.1(7) . .
C5 C2 C3 Ir1 123.0(10) . .
C7 C7 C8 C9 0.3(10) 7_575 .
C10 C7 C8 C9 171.6(12) . .
Ir2 C7 C8 C9 -62.1(8) . .
C7 C7 C8 C11 -171.8(12) 7_575 .
C10 C7 C8 C11 -0.5(19) . .
Ir2 C7 C8 C11 125.7(14) . .
C7 C7 C8 Ir2 62.5(3) 7_575 .
C10 C7 C8 Ir2 -126.2(11) . .
C7 C8 C9 C8 -0.5(15) . 7_575
C11 C8 C9 C8 172.3(10) . 7_575
Ir2 C8 C9 C8 -66.4(9) . 7_575
C7 C8 C9 C12 -170(2) . .
C11 C8 C9 C12 3(3) . .
Ir2 C8 C9 C12 124(2) . .
C7 C8 C9 Ir2 65.9(7) . .
C11 C8 C9 Ir2 -121.2(12) . .
B2 B1' B2 B6 -124(14) 7_575 .
B6 B1' B2 B6 -17(4) 7_575 .
Ir1 B1' B2 B6 -153(4) . .
B2 B1' B2 B4 -74(12) 7_575 .
B6 B1' B2 B4 33(6) 7_575 .
B6 B1' B2 B4 50(2) . .
Ir1 B1' B2 B4 -102.9(19) . .
B2 B1' B2 B3 -14(13) 7_575 .
B6 B1' B2 B3 93(6) 7_575 .
B6 B1' B2 B3 110.6(19) . .
Ir1 B1' B2 B3 -42(3) . .
B2 B1' B2 Ir1 29(10) 7_575 .
B6 B1' B2 Ir1 135(8) 7_575 .
B6 B1' B2 Ir1 153(4) . .
B2 B1 B2 B6 -94.2(14) 7_575 .
B6 B1 B2 B6 -31.0(8) 7_575 .
Ir1 B1 B2 B6 -135.3(8) . .
B2 B1 B2 B4 -56.2(14) 7_575 .
B6 B1 B2 B4 7.0(11) 7_575 .
B6 B1 B2 B4 38.0(8) . .
Ir1 B1 B2 B4 -97.3(6) . .
B2 B1 B2 B3 10.2(19) 7_575 .
B6 B1 B2 B3 73.4(12) 7_575 .
B6 B1 B2 B3 104.4(9) . .
Ir1 B1 B2 B3 -30.9(9) . .
B2 B1 B2 Ir1 41.1(10) 7_575 .
B6 B1 B2 Ir1 104.3(10) 7_575 .
B6 B1 B2 Ir1 135.3(8) . .
B1' B2 B3 O1 162(3) . .
B6 B2 B3 O1 -135.7(9) . .
B4 B2 B3 O1 -113.2(9) . .
B1 B2 B3 O1 153.1(10) . .
Ir1 B2 B3 O1 120.9(8) . .
B1' B2 B3 B4 -85(3) . .
B6 B2 B3 B4 -22.5(8) . .
B1 B2 B3 B4 -93.7(11) . .
Ir1 B2 B3 B4 -125.9(6) . .
B1' B2 B3 Ir1 41(3) . .
B6 B2 B3 Ir1 103.4(8) . .
B4 B2 B3 Ir1 125.9(6) . .
B1 B2 B3 Ir1 32.2(9) . .
B1' B2 B3 Ir2 -33(3) . .
B6 B2 B3 Ir2 29.5(9) . .
B4 B2 B3 Ir2 52.1(5) . .
B1 B2 B3 Ir2 -41.6(11) . .
Ir1 B2 B3 Ir2 -73.8(3) . .
B1' B2 B4 B6 -49(3) . .
B3 B2 B4 B6 -156.6(8) . .
B1 B2 B4 B6 -38.5(8) . .
Ir1 B2 B4 B6 -108.9(7) . .
B1' B2 B4 B5 -9(3) . .
B6 B2 B4 B5 39.4(7) . .
B3 B2 B4 B5 -117.2(7) . .
B1 B2 B4 B5 0.9(9) . .
Ir1 B2 B4 B5 -69.4(7) . .
B1' B2 B4 B3 108(3) . .
B6 B2 B4 B3 156.6(8) . .
B1 B2 B4 B3 118.1(8) . .
Ir1 B2 B4 B3 47.7(5) . .
B1' B2 B4 Ir2 60(3) . .
B6 B2 B4 Ir2 108.5(7) . .
B3 B2 B4 Ir2 -48.1(5) . .
B1 B2 B4 Ir2 69.9(8) . .
Ir1 B2 B4 Ir2 -0.4(6) . .
O1 B3 B4 B6 136.2(8) . .
B2 B3 B4 B6 22.6(8) . .
Ir1 B3 B4 B6 -30.2(9) . .
Ir2 B3 B4 B6 -103.6(8) . .
O1 B3 B4 B2 113.6(8) . .
Ir1 B3 B4 B2 -52.8(5) . .
Ir2 B3 B4 B2 -126.2(6) . .
O1 B3 B4 B5 -153.7(8) . .
B2 B3 B4 B5 92.7(10) . .
Ir1 B3 B4 B5 39.9(9) . .
Ir2 B3 B4 B5 -33.5(8) . .
O1 B3 B4 Ir2 -120.2(7) . .
B2 B3 B4 Ir2 126.2(6) . .
Ir1 B3 B4 Ir2 73.4(3) . .
B2 B4 B5 B6 -39.2(7) . .
B3 B4 B5 B6 -104.5(9) . .
Ir2 B4 B5 B6 -137.2(6) . .
B6 B4 B5 B6 30.6(7) . 7_575
B2 B4 B5 B6 -8.7(9) . 7_575
B3 B4 B5 B6 -73.9(10) . 7_575
Ir2 B4 B5 B6 -106.6(7) . 7_575
B6 B4 B5 B4 95.4(12) . 7_575
B2 B4 B5 B4 56.1(13) . 7_575
B3 B4 B5 B4 -9.2(16) . 7_575
Ir2 B4 B5 B4 -41.9(9) . 7_575
B6 B4 B5 Ir2 137.2(6) . .
B2 B4 B5 Ir2 98.0(6) . .
B3 B4 B5 Ir2 32.7(7) . .
B2 B1' B6 B4 98(6) 7_575 .
B2 B1' B6 B4 -50(2) . .
B6 B1' B6 B4 115(2) 7_575 .
Ir1 B1' B6 B4 -12(5) . .
B2 B1' B6 B2 148(8) 7_575 .
B6 B1' B6 B2 165(4) 7_575 .
Ir1 B1' B6 B2 38(3) . .
B2 B1' B6 B6 -17(4) 7_575 7_575
B2 B1' B6 B6 -165(4) . 7_575
Ir1 B1' B6 B6 -127(7) . 7_575
B2 B1' B6 B5 37(6) 7_575 .
B2 B1' B6 B5 -111(2) . .
B6 B1' B6 B5 54(2) 7_575 .
Ir1 B1' B6 B5 -73(5) . .
B2 B4 B6 B1' 48(2) . .
B5 B4 B6 B1' -88(2) . .
B3 B4 B6 B1' 25(2) . .
Ir2 B4 B6 B1' -46(2) . .
B5 B4 B6 B2 -135.7(8) . .
B3 B4 B6 B2 -22.7(7) . .
Ir2 B4 B6 B2 -93.4(6) . .
B2 B4 B6 B6 103.9(5) . 7_575
B5 B4 B6 B6 -31.8(5) . 7_575
B3 B4 B6 B6 81.2(7) . 7_575
Ir2 B4 B6 B6 10.6(6) . 7_575
B2 B4 B6 B5 135.7(8) . .
B3 B4 B6 B5 113.1(8) . .
Ir2 B4 B6 B5 42.4(6) . .
B2 B4 B6 B1 38.5(8) . .
B5 B4 B6 B1 -97.2(9) . .
B3 B4 B6 B1 15.8(11) . .
Ir2 B4 B6 B1 -54.9(9) . .
B4 B2 B6 B1' -118(4) . .
B3 B2 B6 B1' -95(4) . .
Ir1 B2 B6 B1' -25(4) . .
B1' B2 B6 B4 118(4) . .
B3 B2 B6 B4 22.8(7) . .
B1 B2 B6 B4 137.4(10) . .
Ir1 B2 B6 B4 92.6(6) . .
B1' B2 B6 B6 14(4) . 7_575
B4 B2 B6 B6 -104.4(5) . 7_575
B3 B2 B6 B6 -81.6(7) . 7_575
B1 B2 B6 B6 33.0(8) . 7_575
Ir1 B2 B6 B6 -11.8(6) . 7_575
B1' B2 B6 B5 78(4) . .
B4 B2 B6 B5 -39.7(7) . .
B3 B2 B6 B5 -17.0(11) . .
B1 B2 B6 B5 97.7(10) . .
Ir1 B2 B6 B5 52.8(9) . .
B4 B2 B6 B1 -137.4(10) . .
B3 B2 B6 B1 -114.6(10) . .
Ir1 B2 B6 B1 -44.8(8) . .
B6 B5 B6 B1' -52(2) 7_575 .
B4 B5 B6 B1' 94(2) . .
B4 B5 B6 B1' -21(2) 7_575 .
Ir2 B5 B6 B1' 52(2) . .
B6 B5 B6 B4 -146.1(6) 7_575 .
B4 B5 B6 B4 -115.6(9) 7_575 .
Ir2 B5 B6 B4 -42.7(5) . .
B6 B5 B6 B2 -106.7(7) 7_575 .
B4 B5 B6 B2 39.4(7) . .
B4 B5 B6 B2 -76.2(9) 7_575 .
Ir2 B5 B6 B2 -3.2(9) . .
B4 B5 B6 B6 146.1(6) . 7_575
B4 B5 B6 B6 30.5(4) 7_575 7_575
Ir2 B5 B6 B6 103.4(6) . 7_575
B6 B5 B6 B1 -43.1(8) 7_575 .
B4 B5 B6 B1 103.0(8) . .
B4 B5 B6 B1 -12.7(10) 7_575 .
Ir2 B5 B6 B1 60.3(9) . .
B2 B1 B6 B4 75.7(11) 7_575 .
B2 B1 B6 B4 -38.2(8) . .
B6 B1 B6 B4 106.7(7) 7_575 .
Ir1 B1 B6 B4 5.0(10) . .
B2 B1 B6 B2 113.9(13) 7_575 .
B6 B1 B6 B2 144.9(8) 7_575 .
Ir1 B1 B6 B2 43.2(5) . .
B2 B1 B6 B6 -31.0(5) 7_575 7_575
B2 B1 B6 B6 -144.9(8) . 7_575
Ir1 B1 B6 B6 -101.6(8) . 7_575
B2 B1 B6 B5 11.9(12) 7_575 .
B2 B1 B6 B5 -102.0(7) . .
B6 B1 B6 B5 42.9(8) 7_575 .
Ir1 B1 B6 B5 -58.7(8) . .
